data_2311943
loop_
_publ_author_name
'Chu, Xin'
'Zhang, Kou Lin'

_publ_section_title
;
 Preparation and characterization of two new Cu<sup>II</sup>
 supramolecular coordination polymers incorporating sulfobenzoate and
 flexible heterocyclic ligands.
;
_journal_coeditor_code KY3127
_journal_issue 'Pt 12'
_journal_name_full 'Acta crystallographica. Section C, Structural chemistry'
_journal_page_first 1087
_journal_page_last 1097
_journal_paper_doi 10.1107/S2053229617014899
_journal_volume 73
_journal_year 2017
_chemical_formula_iupac '[Cu (C7 H6 N O5 S) (C12 H12 N6)2 (H2 O)] (C7 H6 N O5 S), 4H2 O'
_chemical_formula_moiety 'C31 H32 Cu1 N13 O6 S1 +, C7 H6 N O5 S -, 4H2 O'
_chemical_formula_sum 'C38 H46 Cu N14 O15 S2'
_chemical_formula_weight 1066.58
_chemical_name_systematic
;Poly[[(3-amino-4-carboxybenzenesulfonato-\k<i>O</i>)aquabis[\m~2~-1,4-bis(triazol-1-ylmethyl)benzene-\k^2^<i>N</i>^4^:<i>N</i>^4'^]copper(II)]
3-amino-4-carboxybenzenesulfonate 3.5-hydrate]
;
_space_group_IT_number 14
_space_group_name_Hall '-P 2ybc'
_space_group_name_H-M_alt 'P 1 21/c 1'
_symmetry_cell_setting monoclinic
_symmetry_space_group_name_Hall '-P 2ybc'
_symmetry_space_group_name_H-M 'P 1 21/c 1'
_atom_sites_solution_hydrogens geom
_atom_sites_solution_primary direct
_atom_sites_solution_secondary difmap
_audit_creation_method SHELXL-97
_cell_angle_alpha 90.00
_cell_angle_beta 96.325(4)
_cell_angle_gamma 90.00
_cell_formula_units_Z 4
_cell_length_a 24.390(3)
_cell_length_b 11.8710(15)
_cell_length_c 16.048(2)
_cell_measurement_reflns_used 9905
_cell_measurement_temperature 296(2)
_cell_measurement_theta_max 26.1022
_cell_measurement_theta_min 2.2493
_cell_volume 4618.2(10)
_computing_cell_refinement
;
SMART (Bruker, 2002)
;
_computing_data_collection
;
SMART (Bruker, 2002)
;
_computing_data_reduction
;
SAINT (Bruker, 2002)
;
_computing_molecular_graphics
;
SHELXTL (Sheldrick, 2008)
;
_computing_publication_material SHELXTL
_computing_structure_refinement
;
SHELXL97 (Sheldrick, 2008)
;
_computing_structure_solution
;
SHELXS97 (Sheldrick, 2008)
;
_diffrn_ambient_temperature 296(2)
_diffrn_measured_fraction_theta_full 0.992
_diffrn_measured_fraction_theta_max 0.992
_diffrn_measurement_device_type 'Bruker SMART CCD area detector'
_diffrn_measurement_method 'phi and omega scans'
_diffrn_radiation_monochromator graphite
_diffrn_radiation_source 'fine-focus sealed tube'
_diffrn_radiation_type MoK\a
_diffrn_radiation_wavelength 0.71073
_diffrn_reflns_av_R_equivalents 0.0519
_diffrn_reflns_av_sigmaI/netI 0.0422
_diffrn_reflns_limit_h_max 29
_diffrn_reflns_limit_h_min -31
_diffrn_reflns_limit_k_max 13
_diffrn_reflns_limit_k_min -15
_diffrn_reflns_limit_l_max 20
_diffrn_reflns_limit_l_min -20
_diffrn_reflns_number 71401
_diffrn_reflns_theta_full 27.65
_diffrn_reflns_theta_max 27.65
_diffrn_reflns_theta_min 0.84
_exptl_absorpt_coefficient_mu 0.647
_exptl_absorpt_correction_T_max 0.879
_exptl_absorpt_correction_T_min 0.824
_exptl_absorpt_correction_type empirical
_exptl_absorpt_process_details
;
(SADABS; Bruker, 2002)
;
_exptl_crystal_colour green
_exptl_crystal_density_diffrn 1.534
_exptl_crystal_density_method 'not measured'
_exptl_crystal_description block
_exptl_crystal_F_000 2211
_exptl_crystal_size_max 0.30
_exptl_crystal_size_mid 0.25
_exptl_crystal_size_min 0.20
_refine_diff_density_max 1.675
_refine_diff_density_min -0.956
_refine_ls_extinction_method none
_refine_ls_goodness_of_fit_ref 1.037
_refine_ls_hydrogen_treatment mixed
_refine_ls_matrix_type full
_refine_ls_number_parameters 631
_refine_ls_number_reflns 10691
_refine_ls_number_restraints 22
_refine_ls_restrained_S_all 1.079
_refine_ls_R_factor_all 0.0982
_refine_ls_R_factor_gt 0.0612
_refine_ls_shift/su_max 0.001
_refine_ls_shift/su_mean 0.000
_refine_ls_structure_factor_coef Fsqd
_refine_ls_weighting_details 'calc w=1/[\s^2^(Fo^2^)+(0.0891P)^2^+5.1487P] where P=(Fo^2^+2Fc^2^)/3'
_refine_ls_weighting_scheme calc
_refine_ls_wR_factor_gt 0.1569
_refine_ls_wR_factor_ref 0.1792
_reflns_number_gt 7337
_reflns_number_total 10691
_reflns_threshold_expression >2sigma(I)
_cod_data_source_file ky3127sup1.cif
_cod_data_source_block 1
_cod_original_sg_symbol_Hall -P2ybc
_cod_original_sg_symbol_H-M 'P 21/c'
_cod_database_code 2311943

loop_
_symmetry_equiv_pos_as_xyz
'x, y, z'
'-x, y+1/2, -z+1/2'
'-x, -y, -z'
'x, -y-1/2, z-1/2'

loop_
_atom_site_type_symbol
_atom_site_label
_atom_site_fract_x
_atom_site_fract_y
_atom_site_fract_z
_atom_site_U_iso_or_equiv
_atom_site_adp_type
_atom_site_calc_flag
_atom_site_refinement_flags
_atom_site_occupancy
_atom_site_symmetry_multiplicity
C C1 0.34850(13) 0.6619(3) 0.3632(2) 0.0397(8) Uani d . 1 1
H H1 0.3351 0.5912 0.3463 0.048 Uiso calc R 1 1
C C2 0.35841(15) 0.8351(3) 0.3822(3) 0.0476(9) Uani d . 1 1
H H2 0.3516 0.9122 0.3798 0.057 Uiso calc R 1 1
C C3 0.43344(15) 0.5983(4) 0.4532(3) 0.0547(11) Uani d . 1 1
H H3A 0.4208 0.5227 0.4384 0.066 Uiso calc R 1 1
H H3B 0.4343 0.6062 0.5135 0.066 Uiso calc R 1 1
C C4 0.49113(14) 0.6137(3) 0.4289(2) 0.0422(9) Uani d . 1 1
C C5 0.52669(16) 0.6902(4) 0.4715(2) 0.0493(10) Uani d . 1 1
H H5 0.5144 0.7346 0.5135 0.059 Uiso calc R 1 1
C C6 0.57999(16) 0.7013(3) 0.4524(3) 0.0495(10) Uani d . 1 1
H H6 0.6036 0.7524 0.4820 0.059 Uiso calc R 1 1
C C7 0.59880(15) 0.6369(3) 0.3893(2) 0.0403(8) Uani d . 1 1
C C8 0.56272(16) 0.5609(3) 0.3464(2) 0.0434(8) Uani d . 1 1
H H8 0.5747 0.5168 0.3040 0.052 Uiso calc R 1 1
C C9 0.50955(15) 0.5502(3) 0.3659(2) 0.0437(9) Uani d . 1 1
H H9 0.4858 0.4995 0.3362 0.052 Uiso calc R 1 1
C C10 0.65675(16) 0.6515(3) 0.3667(3) 0.0535(11) Uani d . 1 1
H H10A 0.6557 0.6937 0.3148 0.064 Uiso calc R 1 1
H H10B 0.6781 0.6944 0.4103 0.064 Uiso calc R 1 1
C C11 0.28567(16) 0.8841(4) 0.1117(2) 0.0480(9) Uani d . 1 1
H H11 0.2744 0.8198 0.0815 0.058 Uiso calc R 1 1
C C12 0.30100(14) 0.9971(3) 0.2124(2) 0.0416(8) Uani d . 1 1
H H12 0.3036 1.0316 0.2647 0.050 Uiso calc R 1 1
C C13 0.15408(17) 0.6936(4) 0.1511(3) 0.0567(11) Uani d . 1 1
H H13 0.1647 0.6187 0.1582 0.068 Uiso calc R 1 1
C C14 0.15330(13) 0.8690(3) 0.1636(2) 0.0410(8) Uani d . 1 1
H H14 0.1618 0.9429 0.1793 0.049 Uiso calc R 1 1
C C15 0.07192(15) 0.9111(4) 0.0598(3) 0.0563(12) Uani d . 1 1
H H15A 0.0738 0.8944 0.0011 0.068 Uiso calc R 1 1
H H15B 0.0830 0.9889 0.0692 0.068 Uiso calc R 1 1
C C16 0.01313(13) 0.8986(3) 0.0782(2) 0.0392(8) Uani d . 1 1
C C17 -0.02157(15) 0.8195(3) 0.0358(2) 0.0456(9) Uani d . 1 1
H H17 -0.0072 0.7672 0.0009 0.055 Uiso calc R 1 1
C C18 -0.07692(15) 0.8181(3) 0.0452(2) 0.0409(8) Uani d . 1 1
H H18 -0.0997 0.7652 0.0160 0.049 Uiso calc R 1 1
C C19 -0.09926(13) 0.8943(3) 0.09744(19) 0.0304(7) Uani d . 1 1
C C20 -0.06445(14) 0.9691(3) 0.1424(2) 0.0386(8) Uani d . 1 1
H H20 -0.0783 1.0185 0.1799 0.046 Uiso calc R 1 1
C C21 -0.00888(15) 0.9710(3) 0.1318(2) 0.0427(9) Uani d . 1 1
H H21 0.0141 1.0228 0.1619 0.051 Uiso calc R 1 1
C C22 -0.16053(14) 0.8951(3) 0.1009(2) 0.0397(8) Uani d . 1 1
H H22A -0.1787 0.8633 0.0494 0.048 Uiso calc R 1 1
H H22B -0.1693 0.8479 0.1470 0.048 Uiso calc R 1 1
C C23 0.19680(16) 0.6778(4) 0.4132(2) 0.0471(9) Uani d . 1 1
H H23 0.1979 0.7482 0.4388 0.057 Uiso calc R 1 1
C C24 0.20780(13) 0.5495(3) 0.3266(2) 0.0362(8) Uani d . 1 1
H H24 0.2175 0.5084 0.2811 0.043 Uiso calc R 1 1
C C25 0.49396(15) 0.6618(3) 0.1623(2) 0.0448(9) Uani d . 1 1
C C26 0.47822(17) 0.5551(4) 0.1322(3) 0.0578(11) Uani d . 1 1
C C27 0.42161(17) 0.5280(4) 0.1207(3) 0.0576(11) Uani d . 1 1
H H27 0.4106 0.4572 0.1005 0.069 Uiso calc R 1 1
C C28 0.38286(15) 0.6040(3) 0.1386(2) 0.0411(8) Uani d . 1 1
C C29 0.39860(16) 0.7091(3) 0.1713(3) 0.0498(10) Uani d . 1 1
H H29 0.3722 0.7603 0.1852 0.060 Uiso calc R 1 1
C C30 0.45393(16) 0.7363(3) 0.1828(3) 0.0491(9) Uani d . 1 1
H H30 0.4646 0.8064 0.2048 0.059 Uiso calc R 1 1
C C31 0.55234(16) 0.6973(4) 0.1728(3) 0.0518(10) Uani d . 1 1
C C32 0.00522(18) 0.3657(4) 0.1592(2) 0.0517(10) Uani d . 1 1
C C33 0.01680(19) 0.2702(4) 0.2103(2) 0.0514(10) Uani d . 1 1
C C34 0.07041(19) 0.2273(4) 0.2196(3) 0.0528(10) Uani d . 1 1
H H34 0.0784 0.1639 0.2528 0.063 Uiso calc R 1 1
C C35 0.11131(18) 0.2767(4) 0.1806(3) 0.0522(10) Uani d . 1 1
C C36 0.1008(2) 0.3729(4) 0.1319(3) 0.0591(11) Uani d . 1 1
H H36 0.1290 0.4076 0.1067 0.071 Uiso calc R 1 1
C C37 0.0482(2) 0.4156(4) 0.1216(3) 0.0588(11) Uani d . 1 1
H H37 0.0410 0.4794 0.0886 0.071 Uiso calc R 1 1
C C38 -0.0507(2) 0.4146(4) 0.1472(3) 0.0644(12) Uani d . 1 1
Cu Cu1 0.251700(15) 0.77554(4) 0.26931(3) 0.03449(14) Uani d . 1 1
N N1 0.32407(11) 0.7587(2) 0.34161(18) 0.0349(6) Uani d . 1 1
N N2 0.40203(14) 0.7917(3) 0.4251(2) 0.0534(9) Uani d . 1 1
N N3 0.39442(11) 0.6801(3) 0.41188(19) 0.0407(7) Uani d . 1 1
N N4 0.68359(12) 0.5430(3) 0.3567(2) 0.0438(7) Uani d . 1 1
N N5 0.69315(14) 0.4715(3) 0.4225(2) 0.0523(8) Uani d . 1 1
N N6 0.28142(11) 0.8948(2) 0.19525(18) 0.0378(7) Uani d . 1 1
N N7 0.18184(11) 0.7794(2) 0.1918(2) 0.0395(7) Uani d . 1 1
N N8 0.11029(14) 0.7255(3) 0.1001(3) 0.0599(10) Uani d . 1 1
N N9 0.11124(11) 0.8385(3) 0.11044(19) 0.0409(7) Uani d . 1 1
N N10 -0.18163(11) 1.0086(2) 0.11203(17) 0.0355(6) Uani d . 1 1
N N11 -0.17480(14) 1.0901(3) 0.0555(2) 0.0498(8) Uani d . 1 1
N N12 0.21812(11) 0.6580(3) 0.34008(18) 0.0367(7) Uani d . 1 1
N N13 0.51525(19) 0.4748(4) 0.1169(4) 0.117(2) Uani d . 1 1
H H13A 0.5500 0.4888 0.1259 0.140 Uiso d R 1 1
H H13B 0.5041 0.4098 0.0986 0.140 Uiso d R 1 1
N N14 -0.02227(18) 0.2169(3) 0.2508(3) 0.0676(11) Uani d . 1 1
H H14A -0.0136 0.1583 0.2809 0.081 Uiso d R 1 1
H H14B -0.0556 0.2418 0.2462 0.081 Uiso d R 1 1
O O1 0.28553(11) 0.6187(3) 0.18669(17) 0.0522(7) Uani d . 1 1
O O2 0.29177(13) 0.6153(3) 0.03856(18) 0.0695(9) Uani d . 1 1
O O3 0.31002(13) 0.4468(3) 0.1216(2) 0.0697(9) Uani d . 1 1
O O4 0.59033(12) 0.6377(3) 0.1552(2) 0.0741(10) Uani d . 1 1
O O5 0.56022(12) 0.8002(3) 0.2012(2) 0.0686(9) Uani d . 1 1
H H5A 0.5931 0.8159 0.2034 0.103 Uiso d R 1 1
O O6 0.18671(16) 0.1733(4) 0.1099(2) 0.0871(11) Uani d . 1 1
O O7 0.17869(17) 0.1274(4) 0.2520(3) 0.0951(12) Uani d . 1 1
O O8 0.21547(14) 0.3067(3) 0.2196(2) 0.0790(10) Uani d . 1 1
O O9 -0.05383(17) 0.5075(4) 0.1018(3) 0.0955(12) Uani d . 1 1
H H9A -0.0860 0.5285 0.0942 0.143 Uiso d R 1 1
O O10 -0.09021(16) 0.3757(4) 0.1768(3) 0.0929(12) Uani d . 1 1
O O1W 0.23600(15) 0.9190(3) 0.3691(2) 0.0744(10) Uani d D 1 1
H H1WA 0.2087 0.9341 0.3324 0.089 Uiso d RD 1 1
H H1WB 0.2398 0.9718 0.4052 0.089 Uiso d RD 1 1
O O2W 0.34047(14) 0.3855(3) 0.2955(2) 0.0794(10) Uani d D 1 1
H H2WB 0.3202 0.3546 0.3285 0.095 Uiso d RD 1 1
H H2WA 0.3231 0.3921 0.2467 0.095 Uiso d RD 1 1
O O3W 0.23778(15) 0.3237(3) 0.0142(2) 0.0838(11) Uani d D 1 1
H H3WB 0.2605 0.3711 0.0388 0.101 Uiso d RD 1 1
H H3WA 0.2238 0.2848 0.0513 0.101 Uiso d RD 1 1
O O4W 0.15546(16) 0.0847(4) 0.4082(3) 0.0989(13) Uani d D 1 1
H H4WA 0.1592 0.1105 0.3591 0.119 Uiso d RD 1 1
H H4WB 0.1824 0.1092 0.4424 0.119 Uiso d RD 1 1
O O5W 0.2872(4) 0.1836(7) 0.3720(6) 0.258(4) Uani d DU 1 1
H H5WA 0.3173 0.1780 0.3483 0.309 Uiso d RD 1 1
H H5WB 0.2960 0.1706 0.4248 0.309 Uiso d RD 1 1
S S1 0.31176(4) 0.56852(9) 0.11942(6) 0.0449(2) Uani d . 1 1
S S2 0.17878(5) 0.21731(10) 0.19082(7) 0.0605(3) Uani d . 1 1

loop_
_atom_site_aniso_label
_atom_site_aniso_U_11
_atom_site_aniso_U_22
_atom_site_aniso_U_33
_atom_site_aniso_U_12
_atom_site_aniso_U_13
_atom_site_aniso_U_23
C1 0.0260(17) 0.041(2) 0.051(2) 0.0019(14) -0.0009(15) 0.0062(16)
C2 0.0355(19) 0.040(2) 0.065(3) 0.0002(16) -0.0043(18) -0.0001(18)
C3 0.035(2) 0.065(3) 0.063(3) 0.0107(18) 0.0024(18) 0.029(2)
C4 0.0336(18) 0.049(2) 0.043(2) 0.0103(16) -0.0018(15) 0.0143(17)
C5 0.038(2) 0.064(3) 0.046(2) 0.0133(18) 0.0039(17) -0.0117(19)
C6 0.037(2) 0.049(2) 0.060(2) 0.0070(17) -0.0030(18) -0.0164(19)
C7 0.0363(19) 0.0318(18) 0.053(2) 0.0046(14) 0.0056(16) -0.0035(16)
C8 0.047(2) 0.039(2) 0.046(2) 0.0029(16) 0.0076(17) -0.0032(16)
C9 0.039(2) 0.042(2) 0.048(2) -0.0037(16) -0.0036(16) 0.0044(17)
C10 0.045(2) 0.033(2) 0.086(3) -0.0006(16) 0.019(2) -0.011(2)
C11 0.043(2) 0.049(2) 0.051(2) -0.0144(17) 0.0003(17) 0.0061(18)
C12 0.0330(18) 0.039(2) 0.053(2) 0.0027(15) 0.0072(16) 0.0044(17)
C13 0.041(2) 0.044(2) 0.082(3) 0.0048(18) -0.011(2) 0.008(2)
C14 0.0247(16) 0.042(2) 0.056(2) 0.0026(15) 0.0028(15) 0.0124(17)
C15 0.0311(19) 0.077(3) 0.061(3) 0.0105(19) 0.0026(17) 0.038(2)
C16 0.0267(17) 0.051(2) 0.0390(19) 0.0089(15) 0.0007(14) 0.0194(16)
C17 0.039(2) 0.055(2) 0.044(2) 0.0139(18) 0.0102(16) -0.0048(18)
C18 0.0370(19) 0.041(2) 0.044(2) 0.0019(16) 0.0033(15) -0.0085(16)
C19 0.0301(16) 0.0311(17) 0.0301(16) 0.0053(13) 0.0026(13) 0.0050(13)
C20 0.0384(19) 0.042(2) 0.0342(18) 0.0039(15) -0.0003(15) -0.0039(15)
C21 0.0355(19) 0.049(2) 0.040(2) -0.0028(16) -0.0088(15) 0.0064(17)
C22 0.0363(19) 0.0388(19) 0.045(2) 0.0011(15) 0.0105(15) -0.0066(16)
C23 0.051(2) 0.049(2) 0.043(2) -0.0156(18) 0.0130(17) -0.0068(18)
C24 0.0292(17) 0.043(2) 0.0376(18) 0.0020(15) 0.0100(14) 0.0042(15)
C25 0.0366(19) 0.049(2) 0.050(2) 0.0029(16) 0.0059(16) 0.0079(18)
C26 0.041(2) 0.059(3) 0.074(3) 0.0136(19) 0.006(2) -0.008(2)
C27 0.047(2) 0.049(2) 0.076(3) 0.0044(19) 0.005(2) -0.017(2)
C28 0.0355(19) 0.045(2) 0.043(2) 0.0000(16) 0.0065(15) 0.0010(16)
C29 0.038(2) 0.045(2) 0.067(3) 0.0011(17) 0.0114(19) -0.0024(19)
C30 0.039(2) 0.043(2) 0.065(3) -0.0023(17) 0.0074(18) 0.0013(19)
C31 0.038(2) 0.057(3) 0.060(3) 0.0059(19) 0.0052(18) 0.017(2)
C32 0.063(3) 0.051(2) 0.043(2) -0.006(2) 0.0139(19) -0.0127(19)
C33 0.065(3) 0.050(2) 0.041(2) -0.018(2) 0.0173(19) -0.0195(18)
C34 0.067(3) 0.047(2) 0.045(2) -0.008(2) 0.006(2) -0.0100(18)
C35 0.059(3) 0.049(2) 0.049(2) -0.009(2) 0.0066(19) -0.0161(19)
C36 0.065(3) 0.056(3) 0.059(3) -0.014(2) 0.018(2) -0.009(2)
C37 0.074(3) 0.054(3) 0.050(2) -0.003(2) 0.012(2) -0.005(2)
C38 0.073(3) 0.066(3) 0.057(3) -0.006(2) 0.016(2) -0.009(2)
Cu1 0.0198(2) 0.0387(3) 0.0443(3) -0.00073(16) 0.00056(16) 0.01186(18)
N1 0.0250(13) 0.0371(16) 0.0424(16) 0.0029(11) 0.0028(12) 0.0033(13)
N2 0.0390(18) 0.052(2) 0.066(2) 0.0006(15) -0.0105(16) -0.0015(17)
N3 0.0284(15) 0.0474(18) 0.0455(17) 0.0063(13) 0.0005(13) 0.0104(14)
N4 0.0333(16) 0.0397(17) 0.059(2) 0.0016(13) 0.0085(14) -0.0102(15)
N5 0.0492(19) 0.055(2) 0.052(2) 0.0105(16) 0.0039(16) -0.0108(17)
N6 0.0287(14) 0.0404(17) 0.0440(17) -0.0035(12) 0.0027(12) 0.0105(13)
N7 0.0259(14) 0.0397(17) 0.0522(18) 0.0005(12) 0.0007(13) 0.0125(14)
N8 0.0402(19) 0.062(2) 0.072(2) 0.0022(16) -0.0164(17) 0.0041(19)
N9 0.0251(14) 0.0471(19) 0.0503(18) 0.0050(12) 0.0034(13) 0.0161(14)
N10 0.0296(14) 0.0401(16) 0.0377(15) 0.0016(12) 0.0081(12) -0.0025(13)
N11 0.055(2) 0.055(2) 0.0418(18) 0.0151(16) 0.0161(15) 0.0057(15)
N12 0.0266(14) 0.0447(18) 0.0391(16) -0.0030(12) 0.0054(12) 0.0067(13)
N13 0.054(3) 0.092(4) 0.203(6) 0.019(3) 0.008(3) -0.067(4)
N14 0.079(3) 0.058(2) 0.071(3) -0.014(2) 0.030(2) -0.0065(19)
O1 0.0378(14) 0.0645(18) 0.0556(16) -0.0028(13) 0.0113(12) -0.0079(14)
O2 0.0578(19) 0.101(3) 0.0478(17) -0.0080(18) -0.0037(14) 0.0024(17)
O3 0.0580(19) 0.0498(18) 0.101(3) -0.0112(15) 0.0075(17) -0.0127(17)
O4 0.0391(16) 0.081(2) 0.104(3) 0.0074(16) 0.0157(17) 0.008(2)
O5 0.0409(16) 0.063(2) 0.099(3) -0.0064(14) -0.0032(16) 0.0110(18)
O6 0.083(3) 0.108(3) 0.070(2) 0.015(2) 0.0084(19) -0.034(2)
O7 0.085(3) 0.092(3) 0.109(3) 0.010(2) 0.012(2) 0.023(2)
O8 0.064(2) 0.083(2) 0.091(3) -0.0171(18) 0.0101(19) -0.030(2)
O9 0.077(3) 0.098(3) 0.114(3) 0.015(2) 0.021(2) 0.030(3)
O10 0.071(2) 0.112(3) 0.102(3) 0.007(2) 0.035(2) 0.014(2)
O1W 0.087(2) 0.059(2) 0.079(2) 0.0216(17) 0.0191(19) -0.0093(17)
O2W 0.060(2) 0.083(2) 0.094(3) 0.0173(18) 0.0046(18) 0.008(2)
O3W 0.084(3) 0.087(3) 0.075(2) -0.012(2) -0.0109(19) -0.008(2)
O4W 0.070(2) 0.112(3) 0.112(3) -0.002(2) -0.003(2) -0.017(3)
O5W 0.220(7) 0.338(9) 0.224(7) -0.048(7) 0.067(6) 0.003(7)
S1 0.0369(5) 0.0504(6) 0.0473(5) -0.0047(4) 0.0049(4) -0.0049(4)
S2 0.0609(7) 0.0652(7) 0.0555(7) -0.0041(5) 0.0072(5) -0.0146(5)

loop_
_atom_type_symbol
_atom_type_description
_atom_type_scat_dispersion_real
_atom_type_scat_dispersion_imag
_atom_type_scat_source
C C 0.0033 0.0016 'International Tables Vol C Tables 4.2.6.8 and 6.1.1.4'
H H 0.0000 0.0000 'International Tables Vol C Tables 4.2.6.8 and 6.1.1.4'
Cu Cu 0.3201 1.2651 'International Tables Vol C Tables 4.2.6.8 and 6.1.1.4'
N N 0.0061 0.0033 'International Tables Vol C Tables 4.2.6.8 and 6.1.1.4'
O O 0.0106 0.0060 'International Tables Vol C Tables 4.2.6.8 and 6.1.1.4'
S S 0.1246 0.1234 'International Tables Vol C Tables 4.2.6.8 and 6.1.1.4'

loop_
_geom_angle_atom_site_label_1
_geom_angle_atom_site_label_2
_geom_angle_atom_site_label_3
_geom_angle_site_symmetry_1
_geom_angle_site_symmetry_3
_geom_angle
_geom_angle_publ_flag
N3 C1 N1 . . 110.1(3) ?
N3 C1 H1 . . 124.9 ?
N1 C1 H1 . . 124.9 ?
N2 C2 N1 . . 114.4(3) ?
N2 C2 H2 . . 122.8 ?
N1 C2 H2 . . 122.8 ?
N3 C3 C4 . . 112.3(3) ?
N3 C3 H3A . . 109.2 ?
C4 C3 H3A . . 109.2 ?
N3 C3 H3B . . 109.2 ?
C4 C3 H3B . . 109.2 ?
H3A C3 H3B . . 107.9 ?
C9 C4 C5 . . 119.1(3) ?
C9 C4 C3 . . 120.8(4) ?
C5 C4 C3 . . 120.1(4) ?
C6 C5 C4 . . 120.6(4) ?
C6 C5 H5 . . 119.7 ?
C4 C5 H5 . . 119.7 ?
C5 C6 C7 . . 120.5(4) ?
C5 C6 H6 . . 119.7 ?
C7 C6 H6 . . 119.7 ?
C6 C7 C8 . . 118.5(3) ?
C6 C7 C10 . . 120.5(3) ?
C8 C7 C10 . . 121.0(3) ?
C9 C8 C7 . . 120.7(4) ?
C9 C8 H8 . . 119.7 ?
C7 C8 H8 . . 119.7 ?
C8 C9 C4 . . 120.6(4) ?
C8 C9 H9 . . 119.7 ?
C4 C9 H9 . . 119.7 ?
N4 C10 C7 . . 111.6(3) ?
N4 C10 H10A . . 109.3 ?
C7 C10 H10A . . 109.3 ?
N4 C10 H10B . . 109.3 ?
C7 C10 H10B . . 109.3 ?
H10A C10 H10B . . 108.0 ?
N5 C11 N6 2_655 . 114.6(4) ?
N5 C11 H11 2_655 . 122.7 ?
N6 C11 H11 . . 122.7 ?
N6 C12 N4 . 2_655 109.4(3) ?
N6 C12 H12 . . 125.3 ?
N4 C12 H12 2_655 . 125.3 ?
N8 C13 N7 . . 114.2(4) ?
N8 C13 H13 . . 122.9 ?
N7 C13 H13 . . 122.9 ?
N9 C14 N7 . . 110.2(3) ?
N9 C14 H14 . . 124.9 ?
N7 C14 H14 . . 124.9 ?
N9 C15 C16 . . 114.4(3) ?
N9 C15 H15A . . 108.7 ?
C16 C15 H15A . . 108.7 ?
N9 C15 H15B . . 108.7 ?
C16 C15 H15B . . 108.7 ?
H15A C15 H15B . . 107.6 ?
C21 C16 C17 . . 118.2(3) ?
C21 C16 C15 . . 120.7(4) ?
C17 C16 C15 . . 120.8(4) ?
C18 C17 C16 . . 120.4(3) ?
C18 C17 H17 . . 119.8 ?
C16 C17 H17 . . 119.8 ?
C17 C18 C19 . . 121.0(3) ?
C17 C18 H18 . . 119.5 ?
C19 C18 H18 . . 119.5 ?
C20 C19 C18 . . 118.5(3) ?
C20 C19 C22 . . 122.4(3) ?
C18 C19 C22 . . 119.1(3) ?
C19 C20 C21 . . 120.1(3) ?
C19 C20 H20 . . 120.0 ?
C21 C20 H20 . . 120.0 ?
C16 C21 C20 . . 121.7(3) ?
C16 C21 H21 . . 119.2 ?
C20 C21 H21 . . 119.2 ?
N10 C22 C19 . . 112.1(3) ?
N10 C22 H22A . . 109.2 ?
C19 C22 H22A . . 109.2 ?
N10 C22 H22B . . 109.2 ?
C19 C22 H22B . . 109.2 ?
H22A C22 H22B . . 107.9 ?
N11 C23 N12 2_545 . 114.1(4) ?
N11 C23 H23 2_545 . 122.9 ?
N12 C23 H23 . . 122.9 ?
N10 C24 N12 2_545 . 109.5(3) ?
N10 C24 H24 2_545 . 125.3 ?
N12 C24 H24 . . 125.3 ?
C30 C25 C26 . . 119.2(4) ?
C30 C25 C31 . . 119.2(4) ?
C26 C25 C31 . . 121.6(4) ?
N13 C26 C25 . . 122.6(4) ?
N13 C26 C27 . . 118.7(4) ?
C25 C26 C27 . . 118.7(4) ?
C28 C27 C26 . . 121.0(4) ?
C28 C27 H27 . . 119.5 ?
C26 C27 H27 . . 119.5 ?
C27 C28 C29 . . 120.3(4) ?
C27 C28 S1 . . 119.6(3) ?
C29 C28 S1 . . 120.1(3) ?
C30 C29 C28 . . 119.0(4) ?
C30 C29 H29 . . 120.5 ?
C28 C29 H29 . . 120.5 ?
C29 C30 C25 . . 121.6(4) ?
C29 C30 H30 . . 119.2 ?
C25 C30 H30 . . 119.2 ?
O4 C31 O5 . . 122.3(4) ?
O4 C31 C25 . . 123.6(4) ?
O5 C31 C25 . . 114.1(4) ?
C37 C32 C33 . . 118.7(4) ?
C37 C32 C38 . . 120.2(4) ?
C33 C32 C38 . . 121.1(4) ?
N14 C33 C34 . . 118.3(4) ?
N14 C33 C32 . . 122.9(4) ?
C34 C33 C32 . . 118.7(4) ?
C35 C34 C33 . . 121.2(4) ?
C35 C34 H34 . . 119.4 ?
C33 C34 H34 . . 119.4 ?
C34 C35 C36 . . 120.7(4) ?
C34 C35 S2 . . 120.1(4) ?
C36 C35 S2 . . 119.1(3) ?
C37 C36 C35 . . 118.8(4) ?
C37 C36 H36 . . 120.6 ?
C35 C36 H36 . . 120.6 ?
C36 C37 C32 . . 121.8(4) ?
C36 C37 H37 . . 119.1 ?
C32 C37 H37 . . 119.1 ?
O10 C38 O9 . . 122.3(5) ?
O10 C38 C32 . . 124.2(5) ?
O9 C38 C32 . . 113.5(4) ?
N7 Cu1 N1 . . 174.62(13) y
N7 Cu1 N12 . . 89.73(11) y
N1 Cu1 N12 . . 89.50(11) y
N7 Cu1 N6 . . 87.38(11) y
N1 Cu1 N6 . . 93.43(11) y
N12 Cu1 N6 . . 177.05(11) y
N7 Cu1 O1W . . 102.23(13) y
N1 Cu1 O1W . . 83.11(12) y
N12 Cu1 O1W . . 90.60(12) y
N6 Cu1 O1W . . 89.41(12) y
N7 Cu1 O1 . . 89.75(11) y
N1 Cu1 O1 . . 84.90(10) y
N12 Cu1 O1 . . 87.78(11) y
N6 Cu1 O1 . . 92.82(11) y
O1W Cu1 O1 . . 167.91(11) y
C1 N1 C2 . . 102.7(3) ?
C1 N1 Cu1 . . 125.4(2) ?
C2 N1 Cu1 . . 131.9(2) ?
C2 N2 N3 . . 102.4(3) ?
C1 N3 N2 . . 110.4(3) ?
C1 N3 C3 . . 129.1(3) ?
N2 N3 C3 . . 120.5(3) ?
C12 N4 N5 2_645 . 110.7(3) ?
C12 N4 C10 2_645 . 128.7(4) ?
N5 N4 C10 . . 120.5(3) ?
C11 N5 N4 2_645 . 102.3(3) ?
C12 N6 C11 . . 103.0(3) ?
C12 N6 Cu1 . . 131.4(3) ?
C11 N6 Cu1 . . 125.6(3) ?
C14 N7 C13 . . 102.9(3) ?
C14 N7 Cu1 . . 127.8(3) ?
C13 N7 Cu1 . . 129.2(3) ?
C13 N8 N9 . . 101.8(3) ?
C14 N9 N8 . . 110.9(3) ?
C14 N9 C15 . . 128.0(4) ?
N8 N9 C15 . . 120.9(3) ?
C24 N10 N11 2 . 110.1(3) ?
C24 N10 C22 2 . 129.4(3) ?
N11 N10 C22 . . 120.5(3) ?
C23 N11 N10 2 . 103.2(3) ?
C24 N12 C23 . . 103.1(3) ?
C24 N12 Cu1 . . 131.2(2) ?
C23 N12 Cu1 . . 125.6(3) ?
C26 N13 H13A . . 119.9 ?
C26 N13 H13B . . 120.1 ?
H13A N13 H13B . . 120.0 ?
C33 N14 H14A . . 120.0 ?
C33 N14 H14B . . 120.0 ?
H14A N14 H14B . . 120.0 ?
S1 O1 Cu1 . . 155.67(19) ?
C31 O5 H5A . . 109.4 ?
C38 O9 H9A . . 109.4 ?
Cu1 O1W H1WA . . 81.9 ?
Cu1 O1W H1WB . . 164.6 ?
H1WA O1W H1WB . . 109.3 ?
H2WB O2W H2WA . . 110.4 ?
H3WB O3W H3WA . . 108.8 ?
H4WA O4W H4WB . . 108.5 ?
H5WA O5W H5WB . . 106.7 ?
O1 S1 O3 . . 112.2(2) ?
O1 S1 O2 . . 112.3(2) ?
O3 S1 O2 . . 113.4(2) ?
O1 S1 C28 . . 106.10(17) ?
O3 S1 C28 . . 105.27(18) ?
O2 S1 C28 . . 106.86(18) ?
O8 S2 O6 . . 114.9(2) ?
O8 S2 O7 . . 112.0(3) ?
O6 S2 O7 . . 110.8(3) ?
O8 S2 C35 . . 106.0(2) ?
O6 S2 C35 . . 106.1(2) ?
O7 S2 C35 . . 106.4(2) ?

loop_
_geom_bond_atom_site_label_1
_geom_bond_atom_site_label_2
_geom_bond_site_symmetry_2
_geom_bond_distance
_geom_bond_publ_flag
C1 N3 . 1.311(4) ?
C1 N1 . 1.322(4) ?
C1 H1 . 0.9300 ?
C2 N2 . 1.308(5) ?
C2 N1 . 1.353(5) ?
C2 H2 . 0.9300 ?
C3 N3 . 1.466(4) ?
C3 C4 . 1.512(5) ?
C3 H3A . 0.9700 ?
C3 H3B . 0.9700 ?
C4 C9 . 1.376(5) ?
C4 C5 . 1.384(6) ?
C5 C6 . 1.375(6) ?
C5 H5 . 0.9300 ?
C6 C7 . 1.387(5) ?
C6 H6 . 0.9300 ?
C7 C8 . 1.389(5) ?
C7 C10 . 1.507(5) ?
C8 C9 . 1.373(5) ?
C8 H8 . 0.9300 ?
C9 H9 . 0.9300 ?
C10 N4 . 1.461(5) ?
C10 H10A . 0.9700 ?
C10 H10B . 0.9700 ?
C11 N6 . 1.362(5) ?
C11 H11 . 0.9300 ?
C12 N6 . 1.324(5) ?
C12 N4 2_655 1.326(5) ?
C12 H12 . 0.9300 ?
C13 N8 . 1.327(5) ?
C13 N7 . 1.351(5) ?
C13 H13 . 0.9300 ?
C14 N9 . 1.311(5) ?
C14 N7 . 1.323(4) ?
C14 H14 . 0.9300 ?
C15 N9 . 1.467(4) ?
C15 C16 . 1.503(5) ?
C15 H15A . 0.9700 ?
C15 H15B . 0.9700 ?
C16 C21 . 1.366(5) ?
C16 C17 . 1.391(5) ?
C17 C18 . 1.375(5) ?
C17 H17 . 0.9300 ?
C18 C19 . 1.385(5) ?
C18 H18 . 0.9300 ?
C19 C20 . 1.377(5) ?
C19 C22 . 1.502(5) ?
C20 C21 . 1.385(5) ?
C20 H20 . 0.9300 ?
C21 H21 . 0.9300 ?
C22 N10 . 1.461(4) ?
C22 H22A . 0.9700 ?
C22 H22B . 0.9700 ?
C23 N11 2_545 1.298(5) ?
C23 N12 . 1.356(5) ?
C23 H23 . 0.9300 ?
C24 N10 2_545 1.323(4) ?
C24 N12 . 1.325(5) ?
C24 H24 . 0.9300 ?
C25 C30 . 1.383(5) ?
C25 C26 . 1.394(6) ?
C25 C31 . 1.477(5) ?
C26 N13 . 1.354(6) ?
C26 C27 . 1.410(6) ?
C27 C28 . 1.360(5) ?
C27 H27 . 0.9300 ?
C28 C29 . 1.391(5) ?
C28 S1 . 1.778(4) ?
C29 C30 . 1.380(5) ?
C29 H29 . 0.9300 ?
C30 H30 . 0.9300 ?
C31 O4 . 1.224(5) ?
C31 O5 . 1.310(5) ?
C32 C37 . 1.399(6) ?
C32 C33 . 1.409(6) ?
C32 C38 . 1.475(7) ?
C33 N14 . 1.366(5) ?
C33 C34 . 1.396(6) ?
C34 C35 . 1.366(6) ?
C34 H34 . 0.9300 ?
C35 C36 . 1.392(6) ?
C35 S2 . 1.781(5) ?
C36 C37 . 1.373(7) ?
C36 H36 . 0.9300 ?
C37 H37 . 0.9300 ?
C38 O10 . 1.213(6) ?
C38 O9 . 1.320(6) ?
Cu1 N1 . 2.013(3) y
Cu1 N6 . 2.033(3) y
Cu1 N7 . 1.997(3) y
Cu1 N12 . 2.028(3) y
Cu1 O1W . 2.397(3) y
Cu1 O1 . 2.479(3) y
C11 N5 2_655 1.307(5) y
C24 N10 2_545 1.323(4) y
N2 N3 . 1.352(5) ?
N4 C12 2_645 1.326(5) ?
N4 N5 . 1.355(5) ?
N5 C11 2_645 1.307(5) ?
N8 N9 . 1.352(5) ?
N10 C24 2 1.323(4) ?
N10 N11 . 1.348(4) ?
N11 C23 2 1.298(5) ?
N13 H13A . 0.8601 ?
N13 H13B . 0.8600 ?
N14 H14A . 0.8600 ?
N14 H14B . 0.8599 ?
O1 S1 . 1.443(3) ?
O2 S1 . 1.446(3) ?
O3 S1 . 1.447(3) ?
O5 H5A . 0.8200 ?
O6 S2 . 1.432(3) ?
O7 S2 . 1.450(4) ?
O8 S2 . 1.431(3) ?
O9 H9A . 0.8200 ?
O1W H1WA . 0.8583 ?
O1W H1WB . 0.8515 ?
O2W H2WB . 0.8466 ?
O2W H2WA . 0.8511 ?
O3W H3WB . 0.8561 ?
O3W H3WA . 0.8550 ?
O4W H4WA . 0.8586 ?
O4W H4WB . 0.8596 ?
O5W H5WA . 0.8656 ?
O5W H5WB . 0.8649 ?

loop_
_geom_hbond_atom_site_label_D
_geom_hbond_atom_site_label_H
_geom_hbond_atom_site_label_A
_geom_hbond_site_symmetry_A
_geom_hbond_distance_DH
_geom_hbond_distance_HA
_geom_hbond_distance_DA
_geom_hbond_angle_DHA
O1W H1WB O2 4_576 0.85 2.58 2.931(5) 106.0
O1W H1WB O4W 1_565 0.85 2.46 2.897(5) 112.8
O2W H2WA O3 . 0.85 2.10 2.900(5) 156.1
O3W H3WA O6 . 0.85 1.91 2.743(6) 165.0
O4W H4WA O7 . 0.86 1.84 2.678(6) 163.2
O3W H3WB O3 . 0.86 1.92 2.746(5) 162.6
O4W H4WB O3W 4_566 0.86 1.86 2.712(5) 174.3
O5W H5WB O3W 4_566 0.86 2.13 2.697(10) 122.9
O5 H5A O2W 2_655 0.82 1.82 2.620(4) 166.0
O9 H9A O4W 2 0.82 1.82 2.631(6) 171.9

loop_
_geom_torsion_atom_site_label_1
_geom_torsion_atom_site_label_2
_geom_torsion_atom_site_label_3
_geom_torsion_atom_site_label_4
_geom_torsion_site_symmetry_1
_geom_torsion_site_symmetry_4
_geom_torsion
N3 C3 C4 C9 . . -96.1(4)
N3 C3 C4 C5 . . 85.6(5)
C9 C4 C5 C6 . . -1.2(6)
C3 C4 C5 C6 . . 177.1(4)
C4 C5 C6 C7 . . 0.8(6)
C5 C6 C7 C8 . . -0.3(6)
C5 C6 C7 C10 . . 178.2(4)
C6 C7 C8 C9 . . 0.3(6)
C10 C7 C8 C9 . . -178.3(4)
C7 C8 C9 C4 . . -0.7(6)
C5 C4 C9 C8 . . 1.1(6)
C3 C4 C9 C8 . . -177.2(3)
C6 C7 C10 N4 . . 135.1(4)
C8 C7 C10 N4 . . -46.4(5)
N9 C15 C16 C21 . . 96.5(5)
N9 C15 C16 C17 . . -89.1(5)
C21 C16 C17 C18 . . 2.8(5)
C15 C16 C17 C18 . . -171.8(3)
C16 C17 C18 C19 . . -0.7(6)
C17 C18 C19 C20 . . -2.3(5)
C17 C18 C19 C22 . . 175.6(3)
C18 C19 C20 C21 . . 3.1(5)
C22 C19 C20 C21 . . -174.7(3)
C17 C16 C21 C20 . . -2.0(5)
C15 C16 C21 C20 . . 172.6(3)
C19 C20 C21 C16 . . -1.0(5)
C20 C19 C22 N10 . . 33.1(5)
C18 C19 C22 N10 . . -144.7(3)
C30 C25 C26 N13 . . -174.9(5)
C31 C25 C26 N13 . . 5.2(7)
C30 C25 C26 C27 . . 2.4(7)
C31 C25 C26 C27 . . -177.6(4)
N13 C26 C27 C28 . . 177.2(5)
C25 C26 C27 C28 . . -0.2(7)
C26 C27 C28 C29 . . -2.1(7)
C26 C27 C28 S1 . . 177.7(4)
C27 C28 C29 C30 . . 2.1(6)
S1 C28 C29 C30 . . -177.7(3)
C28 C29 C30 C25 . . 0.2(6)
C26 C25 C30 C29 . . -2.4(6)
C31 C25 C30 C29 . . 177.5(4)
C30 C25 C31 O4 . . -179.0(4)
C26 C25 C31 O4 . . 1.0(7)
C30 C25 C31 O5 . . -0.3(6)
C26 C25 C31 O5 . . 179.7(4)
C37 C32 C33 N14 . . 179.0(4)
C38 C32 C33 N14 . . 0.6(6)
C37 C32 C33 C34 . . -1.7(6)
C38 C32 C33 C34 . . 179.9(4)
N14 C33 C34 C35 . . 179.9(4)
C32 C33 C34 C35 . . 0.5(6)
C33 C34 C35 C36 . . 1.3(6)
C33 C34 C35 S2 . . -178.0(3)
C34 C35 C36 C37 . . -1.8(6)
S2 C35 C36 C37 . . 177.4(3)
C35 C36 C37 C32 . . 0.6(6)
C33 C32 C37 C36 . . 1.2(6)
C38 C32 C37 C36 . . 179.5(4)
C37 C32 C38 O10 . . 179.1(5)
C33 C32 C38 O10 . . -2.6(7)
C37 C32 C38 O9 . . -2.2(6)
C33 C32 C38 O9 . . 176.1(4)
N3 C1 N1 C2 . . -1.0(4)
N3 C1 N1 Cu1 . . -178.8(2)
N2 C2 N1 C1 . . 1.2(5)
N2 C2 N1 Cu1 . . 178.8(3)
N12 Cu1 N1 C1 . . 48.4(3)
N6 Cu1 N1 C1 . . -131.9(3)
O1W Cu1 N1 C1 . . 139.1(3)
O1 Cu1 N1 C1 . . -39.4(3)
N12 Cu1 N1 C2 . . -128.7(3)
N6 Cu1 N1 C2 . . 51.0(4)
O1W Cu1 N1 C2 . . -38.0(3)
O1 Cu1 N1 C2 . . 143.5(3)
N1 C2 N2 N3 . . -1.0(5)
N1 C1 N3 N2 . . 0.5(4)
N1 C1 N3 C3 . . 177.3(3)
C2 N2 N3 C1 . . 0.3(4)
C2 N2 N3 C3 . . -176.8(3)
C4 C3 N3 C1 . . 122.5(4)
C4 C3 N3 N2 . . -61.1(5)
C7 C10 N4 C12 . 2_645 113.0(4)
C7 C10 N4 N5 . . -63.2(5)
C12 N4 N5 C11 2_645 2_645 -0.1(4)
C10 N4 N5 C11 . 2_645 176.7(3)
N4 C12 N6 C11 2_655 . -0.7(4)
N4 C12 N6 Cu1 2_655 . 179.0(2)
N5 C11 N6 C12 2_655 . 0.7(4)
N5 C11 N6 Cu1 2_655 . -179.0(3)
N7 Cu1 N6 C12 . . 122.5(3)
N1 Cu1 N6 C12 . . -62.9(3)
O1W Cu1 N6 C12 . . 20.2(3)
O1 Cu1 N6 C12 . . -147.9(3)
N7 Cu1 N6 C11 . . -57.9(3)
N1 Cu1 N6 C11 . . 116.8(3)
O1W Cu1 N6 C11 . . -160.1(3)
O1 Cu1 N6 C11 . . 31.8(3)
N9 C14 N7 C13 . . 0.5(4)
N9 C14 N7 Cu1 . . 176.7(2)
N8 C13 N7 C14 . . -0.2(5)
N8 C13 N7 Cu1 . . -176.3(3)
N12 Cu1 N7 C14 . . 130.9(3)
N6 Cu1 N7 C14 . . -48.5(3)
O1W Cu1 N7 C14 . . 40.3(3)
O1 Cu1 N7 C14 . . -141.3(3)
N12 Cu1 N7 C13 . . -53.9(4)
N6 Cu1 N7 C13 . . 126.7(4)
O1W Cu1 N7 C13 . . -144.4(4)
O1 Cu1 N7 C13 . . 33.9(4)
N7 C13 N8 N9 . . -0.2(5)
N7 C14 N9 N8 . . -0.7(4)
N7 C14 N9 C15 . . -174.7(3)
C13 N8 N9 C14 . . 0.5(5)
C13 N8 N9 C15 . . 175.0(4)
C16 C15 N9 C14 . . -118.3(4)
C16 C15 N9 N8 . . 68.2(5)
C19 C22 N10 C24 . 2 -119.7(4)
C19 C22 N10 N11 . . 59.2(4)
C24 N10 N11 C23 2 2 1.0(4)
C22 N10 N11 C23 . 2 -178.2(3)
N10 C24 N12 C23 2_545 . 0.4(4)
N10 C24 N12 Cu1 2_545 . -175.3(2)
N11 C23 N12 C24 2_545 . 0.2(4)
N11 C23 N12 Cu1 2_545 . 176.2(3)
N7 Cu1 N12 C24 . . 73.8(3)
N1 Cu1 N12 C24 . . -100.9(3)
O1W Cu1 N12 C24 . . 176.0(3)
O1 Cu1 N12 C24 . . -15.9(3)
N7 Cu1 N12 C23 . . -101.1(3)
N1 Cu1 N12 C23 . . 84.3(3)
O1W Cu1 N12 C23 . . 1.2(3)
O1 Cu1 N12 C23 . . 169.2(3)
N7 Cu1 O1 S1 . . 85.2(4)
N1 Cu1 O1 S1 . . -95.4(4)
N12 Cu1 O1 S1 . . 174.9(4)
N6 Cu1 O1 S1 . . -2.2(4)
O1W Cu1 O1 S1 . . -102.6(6)
Cu1 O1 S1 O3 . . -177.4(4)
Cu1 O1 S1 O2 . . -48.3(5)
Cu1 O1 S1 C28 . . 68.1(4)
C27 C28 S1 O1 . . 143.4(3)
C29 C28 S1 O1 . . -36.9(4)
C27 C28 S1 O3 . . 24.3(4)
C29 C28 S1 O3 . . -156.0(3)
C27 C28 S1 O2 . . -96.6(4)
C29 C28 S1 O2 . . 83.1(4)
C34 C35 S2 O8 . . -126.5(4)
C36 C35 S2 O8 . . 54.2(4)
C34 C35 S2 O6 . . 111.0(4)
C36 C35 S2 O6 . . -68.3(4)
C34 C35 S2 O7 . . -7.1(4)
C36 C35 S2 O7 . . 173.6(4)
